data_4335165
loop_
_publ_author_name
'David Schweinfurth'
'J. Krzystek'
'Igor Schapiro'
'Serhiy Demeshko'
'Johannes Klein'
'Joshua Telser'
'Andrew Ozarowski'
'Cheng-Yong Su'
'Franc Meyer'
'Mihail Atanasov'
'Frank Neese'
'Biprajit Sarkar'

_publ_section_title
;
 Electronic Structures of Octahedral Ni(II) Complexes with "Click" Derived
 Triazole Ligands: A Combined Structural, Magnetometric, Spectroscopic,
 and Theoretical Study
;
_journal_name_full 'Inorganic Chemistry'
_journal_page_first 6880
_journal_page_last 6892
_journal_paper_doi 10.1021/ic3026123
_journal_volume 52
_journal_year 2013
_chemical_formula_sum 'C57 H66 B2 F8 N12 Ni'
_chemical_formula_weight 1151.55
_chemical_name_systematic
; 
 ? 
;
_space_group_IT_number 15
_symmetry_cell_setting monoclinic
_symmetry_space_group_name_Hall '-C 2yc'
_symmetry_space_group_name_H-M 'C 1 2/c 1'
_atom_sites_solution_hydrogens geom
_atom_sites_solution_primary direct
_atom_sites_solution_secondary difmap
_audit_creation_method SHELXL-97
_cell_angle_alpha 90.00
_cell_angle_beta 105.320(7)
_cell_angle_gamma 90.00
_cell_formula_units_Z 8
_cell_length_a 43.564(5)
_cell_length_b 15.4972(17)
_cell_length_c 18.9103(19)
_cell_measurement_temperature 100(2)
_cell_volume 12313(2)
_computing_structure_refinement 'SHELXL-97 (Sheldrick, 1997)'
_computing_structure_solution 'SHELXS-97 (Sheldrick, 1990)'
_diffrn_ambient_temperature 100(2)
_diffrn_measured_fraction_theta_full 0.984
_diffrn_measured_fraction_theta_max 0.984
_diffrn_measurement_device_type KappaCCD
_diffrn_radiation_monochromator graphite
_diffrn_radiation_source 'fine-focus sealed tube'
_diffrn_radiation_type MoK\a
_diffrn_radiation_wavelength 0.71073
_diffrn_reflns_av_R_equivalents 0.1207
_diffrn_reflns_av_sigmaI/netI 0.1727
_diffrn_reflns_limit_h_max 51
_diffrn_reflns_limit_h_min -43
_diffrn_reflns_limit_k_max 18
_diffrn_reflns_limit_k_min -18
_diffrn_reflns_limit_l_max 21
_diffrn_reflns_limit_l_min -22
_diffrn_reflns_number 29659
_diffrn_reflns_theta_full 25.06
_diffrn_reflns_theta_max 25.06
_diffrn_reflns_theta_min 1.96
_exptl_absorpt_coefficient_mu 0.385
_exptl_absorpt_correction_T_max 0.9552
_exptl_absorpt_correction_T_min 0.9201
_exptl_absorpt_correction_type multi-scan
_exptl_crystal_density_diffrn 1.242
_exptl_crystal_F_000 4816
_exptl_crystal_size_max 0.22
_exptl_crystal_size_mid 0.16
_exptl_crystal_size_min 0.12
_refine_diff_density_max 1.150
_refine_diff_density_min -0.522
_refine_diff_density_rms 0.086
_refine_ls_extinction_method none
_refine_ls_goodness_of_fit_ref 1.072
_refine_ls_hydrogen_treatment constr
_refine_ls_matrix_type full
_refine_ls_number_parameters 792
_refine_ls_number_reflns 10743
_refine_ls_number_restraints 1014
_refine_ls_restrained_S_all 1.091
_refine_ls_R_factor_all 0.1979
_refine_ls_R_factor_gt 0.0898
_refine_ls_shift/su_max 0.002
_refine_ls_shift/su_mean 0.000
_refine_ls_structure_factor_coef Fsqd
_refine_ls_weighting_details 'calc w=1/[\s^2^(Fo^2^)+(0.1000P)^2^+10.0000P] where P=(Fo^2^+2Fc^2^)/3'
_refine_ls_weighting_scheme calc
_refine_ls_wR_factor_gt 0.1997
_refine_ls_wR_factor_ref 0.2423
_reflns_number_gt 5060
_reflns_number_total 10743
_reflns_threshold_expression >2sigma(I)
_cod_data_source_file ic3026123_si_001.cif
_cod_data_source_block ni
_cod_database_code 4335165

loop_
_symmetry_equiv_pos_as_xyz
'x, y, z'
'-x, y, -z+1/2'
'x+1/2, y+1/2, z'
'-x+1/2, y+1/2, -z+1/2'
'-x, -y, -z'
'x, -y, z-1/2'
'-x+1/2, -y+1/2, -z'
'x+1/2, -y+1/2, z-1/2'

loop_
_atom_site_label
_atom_site_type_symbol
_atom_site_fract_x
_atom_site_fract_y
_atom_site_fract_z
_atom_site_U_iso_or_equiv
_atom_site_adp_type
_atom_site_occupancy
_atom_site_symmetry_multiplicity
_atom_site_calc_flag
_atom_site_refinement_flags
_atom_site_disorder_assembly
_atom_site_disorder_group
Ni1 Ni 0.89863(2) 0.23561(5) 0.88046(4) 0.0278(3) Uani 1 1 d . . .
N13 N 0.89564(13) 0.1418(3) 0.8047(3) 0.0308(13) Uani 1 1 d U . .
C8 C 0.94492(17) 0.2647(5) 0.7089(4) 0.0482(19) Uani 1 1 d U . .
H8A H 0.9474 0.2273 0.6710 0.058 Uiso 1 1 calc R . .
N14 N 0.89500(13) 0.4014(3) 0.9686(3) 0.0367(14) Uani 1 1 d U . .
C9 C 0.92688(16) 0.2404(4) 0.7557(4) 0.0364(16) Uani 1 1 d U . .
N15 N 0.88353(14) 0.0398(3) 0.7277(3) 0.0392(15) Uani 1 1 d U . .
N16 N 0.91426(14) 0.4361(3) 1.0302(3) 0.0358(14) Uani 1 1 d U . .
N17 N 0.90893(13) 0.3292(3) 0.9585(3) 0.0309(13) Uani 1 1 d U . .
N18 N 0.92356(13) 0.2919(3) 0.8111(3) 0.0342(14) Uani 1 1 d U . .
N19 N 0.87973(14) 0.0683(3) 0.7918(3) 0.0374(14) Uani 1 1 d U . .
N20 N 0.85565(13) 0.2942(3) 0.8313(3) 0.0308(13) Uani 1 1 d U . .
N21 N 0.84644(13) 0.3607(3) 0.7872(3) 0.0360(14) Uani 1 1 d U . .
N22 N 0.86816(13) 0.1695(3) 0.9287(3) 0.0361(14) Uani 1 1 d U . .
C2 C 0.95533(15) 0.2423(4) 1.0063(3) 0.0309(15) Uani 1 1 d U . .
C3 C 0.98528(16) 0.2262(5) 1.0519(4) 0.0402(17) Uani 1 1 d U . .
H3A H 0.9939 0.2618 1.0933 0.048 Uiso 1 1 calc R . .
C13 C 0.86620(19) -0.0353(4) 0.6957(4) 0.050(2) Uani 1 1 d U . .
C4 C 1.00233(17) 0.1576(5) 1.0362(4) 0.0411(18) Uani 1 1 d U . .
H4A H 1.0230 0.1452 1.0665 0.049 Uiso 1 1 calc R . .
C10 C 0.93752(17) 0.3687(4) 0.8185(4) 0.0416(18) Uani 1 1 d U . .
H10A H 0.9349 0.4056 0.8566 0.050 Uiso 1 1 calc R . .
C5 C 0.93629(15) 0.3176(4) 1.0118(3) 0.0295(15) Uani 1 1 d U . .
C11 C 0.95569(18) 0.3977(5) 0.7734(4) 0.048(2) Uani 1 1 d U . .
H11A H 0.9654 0.4530 0.7802 0.058 Uiso 1 1 calc R . .
N23 N 0.94216(12) 0.1906(3) 0.9487(3) 0.0296(13) Uani 1 1 d U . .
C12 C 0.90920(16) 0.1597(4) 0.7503(4) 0.0325(16) Uani 1 1 d U . .
C6 C 0.98924(18) 0.1079(4) 0.9771(4) 0.0422(18) Uani 1 1 d U . .
H6A H 1.0011 0.0617 0.9642 0.051 Uiso 1 1 calc R . .
C14 C 0.83175(16) 0.2687(5) 0.8595(4) 0.0371(16) Uani 1 1 d U . .
C17 C 0.9037(2) 0.6710(5) 1.0406(4) 0.054(2) Uani 1 1 d U . .
H17A H 0.9094 0.7231 1.0206 0.065 Uiso 1 1 calc R . .
C18 C 0.91576(19) 0.5925(5) 1.0237(4) 0.047(2) Uani 1 1 d U . .
N24 N 0.81625(14) 0.3771(4) 0.7885(3) 0.0400(15) Uani 1 1 d U . .
C19 C 0.9396(2) 0.5863(5) 0.9785(4) 0.056(2) Uani 1 1 d U . .
H19A H 0.9386 0.5266 0.9579 0.067 Uiso 1 1 calc R . .
C16 C 0.80642(18) 0.3213(5) 0.8318(4) 0.0440(19) Uani 1 1 d U . .
H16A H 0.7861 0.3189 0.8413 0.053 Uiso 1 1 calc R . .
C20 C 0.90543(17) 0.5193(4) 1.0536(4) 0.0383(17) Uani 1 1 d U . .
C21 C 0.95869(16) 0.1244(4) 0.9354(4) 0.0339(16) Uani 1 1 d U . .
H21A H 0.9493 0.0868 0.8959 0.041 Uiso 1 1 calc R . .
C22 C 0.8757(2) 0.4390(5) 1.1331(5) 0.057(2) Uani 1 1 d U . .
H22A H 0.8854 0.3890 1.1137 0.068 Uiso 1 1 calc R . .
C53 C 0.9727(2) 0.6020(5) 1.0246(5) 0.060(2) Uani 1 1 d U . .
H53C H 0.9876 0.5979 0.9941 0.073 Uiso 1 1 calc R . .
H53B H 0.9781 0.5587 1.0637 0.073 Uiso 1 1 calc R . .
H53A H 0.9740 0.6597 1.0464 0.073 Uiso 1 1 calc R . .
C24 C 0.87491(18) 0.0972(5) 0.9692(4) 0.0448(19) Uani 1 1 d U . .
H24A H 0.8961 0.0762 0.9816 0.054 Uiso 1 1 calc R . .
C25 C 0.87540(18) 0.6005(5) 1.1171(4) 0.0452(19) Uani 1 1 d U . .
H25A H 0.8623 0.6049 1.1500 0.054 Uiso 1 1 calc R . .
C26 C 0.93941(17) 0.3865(4) 1.0589(4) 0.0360(17) Uani 1 1 d U . .
H26A H 0.9559 0.3965 1.1023 0.043 Uiso 1 1 calc R . .
C27 C 0.88588(19) 0.5201(5) 1.1012(4) 0.0449(19) Uani 1 1 d U . .
C28 C 0.83774(18) 0.1958(5) 0.9098(4) 0.0476(19) Uani 1 1 d U . .
C29 C 0.8838(2) 0.6736(5) 1.0858(4) 0.055(2) Uani 1 1 d U . .
H29A H 0.8755 0.7276 1.0958 0.066 Uiso 1 1 calc R . .
C30 C 0.7656(2) 0.4999(6) 0.6369(5) 0.069(3) Uani 1 1 d U . .
H30A H 0.7524 0.4911 0.5888 0.083 Uiso 1 1 calc R . .
C31 C 0.79896(18) 0.4479(5) 0.7458(4) 0.048(2) Uani 1 1 d U . .
C35 C 0.78088(19) 0.4312(5) 0.6761(5) 0.057(2) Uani 1 1 d U . .
C36 C 0.8028(2) 0.5292(5) 0.7777(5) 0.060(2) Uani 1 1 d U . .
C37 C 0.8233(3) 0.5447(7) 0.8560(6) 0.088(3) Uani 1 1 d U . .
H37A H 0.8404 0.5000 0.8690 0.106 Uiso 1 1 calc R . .
C38 C 0.90119(18) 0.0932(5) 0.7001(4) 0.0429(19) Uani 1 1 d U . .
H38A H 0.9071 0.0870 0.6554 0.051 Uiso 1 1 calc R . .
C39 C 0.8330(2) -0.0299(5) 0.6747(5) 0.066(2) Uani 1 1 d U . .
C40 C 0.8824(2) -0.1118(5) 0.6902(5) 0.067(2) Uani 1 1 d U . .
C41 C 0.7769(2) 0.3395(5) 0.6434(5) 0.068(2) Uani 1 1 d U . .
H41A H 0.7933 0.3014 0.6758 0.082 Uiso 1 1 calc R . .
C42 C 0.9591(2) 0.3441(6) 0.7189(5) 0.057(2) Uani 1 1 d U . .
H42A H 0.9716 0.3621 0.6873 0.069 Uiso 1 1 calc R . .
C43 C 0.7931(2) 0.0775(5) 0.6019(5) 0.077(3) Uani 1 1 d U . .
H43C H 0.7825 0.1324 0.6054 0.092 Uiso 1 1 calc R . .
H43B H 0.7771 0.0320 0.5863 0.092 Uiso 1 1 calc R . .
H43A H 0.8056 0.0828 0.5659 0.092 Uiso 1 1 calc R . .
C44 C 0.9319(2) 0.6507(6) 0.9140(5) 0.075(3) Uani 1 1 d U . .
H44C H 0.9478 0.6453 0.8861 0.089 Uiso 1 1 calc R . .
H44B H 0.9322 0.7096 0.9331 0.089 Uiso 1 1 calc R . .
H44A H 0.9107 0.6381 0.8820 0.089 Uiso 1 1 calc R . .
C45 C 0.9187(3) -0.1157(7) 0.7163(5) 0.084(3) Uani 1 1 d U . .
H45A H 0.9276 -0.0558 0.7222 0.101 Uiso 1 1 calc R . .
C46 C 0.8526(2) 0.0528(6) 0.9932(5) 0.080(3) Uani 1 1 d U . .
H46A H 0.8581 0.0008 1.0201 0.096 Uiso 1 1 calc R . .
C47 C 0.8143(2) 0.1552(6) 0.9330(6) 0.083(3) Uani 1 1 d U . .
H47A H 0.7930 0.1758 0.9182 0.100 Uiso 1 1 calc R . .
C48 C 0.7869(2) 0.5960(6) 0.7340(6) 0.072(3) Uani 1 1 d U . .
H48A H 0.7887 0.6530 0.7531 0.086 Uiso 1 1 calc R . .
C49 C 0.8153(2) 0.0542(5) 0.6770(5) 0.067(2) Uani 1 1 d U . .
H49A H 0.8315 0.1012 0.6912 0.080 Uiso 1 1 calc R . .
C50 C 0.8869(3) 0.4359(6) 1.2147(5) 0.090(3) Uani 1 1 d U . .
H50C H 0.8775 0.4839 1.2356 0.108 Uiso 1 1 calc R . .
H50B H 0.9102 0.4408 1.2299 0.108 Uiso 1 1 calc R . .
H50A H 0.8805 0.3811 1.2323 0.108 Uiso 1 1 calc R . .
C51 C 0.8164(3) -0.1049(6) 0.6513(7) 0.105(4) Uani 1 1 d U . .
H51A H 0.7938 -0.1039 0.6402 0.126 Uiso 1 1 calc R . .
C52 C 0.7816(2) 0.3366(6) 0.5683(5) 0.079(3) Uani 1 1 d U . .
H52C H 0.7786 0.2773 0.5497 0.095 Uiso 1 1 calc R . .
H52B H 0.8032 0.3560 0.5699 0.095 Uiso 1 1 calc R . .
H52A H 0.7660 0.3745 0.5359 0.095 Uiso 1 1 calc R . .
C54 C 0.7691(2) 0.5819(6) 0.6661(6) 0.073(3) Uani 1 1 d U . .
H54A H 0.7588 0.6290 0.6374 0.087 Uiso 1 1 calc R . .
C55 C 0.7438(2) 0.3046(6) 0.6424(6) 0.085(3) Uani 1 1 d U . .
H55C H 0.7411 0.2468 0.6206 0.102 Uiso 1 1 calc R . .
H55B H 0.7274 0.3431 0.6133 0.102 Uiso 1 1 calc R . .
H55A H 0.7417 0.3016 0.6927 0.102 Uiso 1 1 calc R . .
C56 C 0.8640(3) -0.1837(5) 0.6640(6) 0.093(3) Uani 1 1 d U . .
H56A H 0.8742 -0.2369 0.6598 0.112 Uiso 1 1 calc R . .
C57 C 0.7972(2) 0.0491(6) 0.7360(6) 0.087(3) Uani 1 1 d U . .
H57C H 0.7859 0.1035 0.7373 0.104 Uiso 1 1 calc R . .
H57B H 0.8123 0.0390 0.7838 0.104 Uiso 1 1 calc R . .
H57A H 0.7819 0.0016 0.7247 0.104 Uiso 1 1 calc R . .
C58 C 0.9328(3) -0.1647(8) 0.6666(6) 0.106(3) Uani 1 1 d U . .
H58C H 0.9560 -0.1653 0.6858 0.127 Uiso 1 1 calc R . .
H58B H 0.9270 -0.1376 0.6181 0.127 Uiso 1 1 calc R . .
H58A H 0.9247 -0.2240 0.6627 0.127 Uiso 1 1 calc R . .
C59 C 0.8311(3) -0.1799(6) 0.6437(7) 0.118(4) Uani 1 1 d U . .
H59A H 0.8189 -0.2295 0.6246 0.142 Uiso 1 1 calc R . .
C60 C 0.8384(3) 0.6350(7) 0.8647(6) 0.107(3) Uani 1 1 d U . .
H60C H 0.8512 0.6428 0.9154 0.129 Uiso 1 1 calc R . .
H60B H 0.8215 0.6788 0.8530 0.129 Uiso 1 1 calc R . .
H60A H 0.8520 0.6411 0.8313 0.129 Uiso 1 1 calc R . .
C61 C 0.8414(3) 0.4273(7) 1.1103(7) 0.100(3) Uani 1 1 d U . .
H61C H 0.8310 0.4761 1.1275 0.120 Uiso 1 1 calc R . .
H61B H 0.8357 0.3737 1.1313 0.120 Uiso 1 1 calc R . .
H61A H 0.8342 0.4242 1.0567 0.120 Uiso 1 1 calc R . .
C62 C 0.8026(3) 0.5386(8) 0.9081(6) 0.114(4) Uani 1 1 d U . .
H62C H 0.8155 0.5486 0.9583 0.137 Uiso 1 1 calc R . .
H62B H 0.7930 0.4811 0.9047 0.137 Uiso 1 1 calc R . .
H62A H 0.7857 0.5822 0.8953 0.137 Uiso 1 1 calc R . .
C63 C 0.9286(3) -0.1625(9) 0.7884(7) 0.127(4) Uani 1 1 d U . .
H63C H 0.9519 -0.1648 0.8051 0.153 Uiso 1 1 calc R . .
H63B H 0.9200 -0.2214 0.7822 0.153 Uiso 1 1 calc R . .
H63A H 0.9203 -0.1320 0.8248 0.153 Uiso 1 1 calc R . .
C68 C 0.8218(2) 0.0839(7) 0.9781(6) 0.089(3) Uani 1 1 d U . .
H68A H 0.8064 0.0572 0.9981 0.107 Uiso 1 1 calc R . .
B2 B 0.7612(3) 0.3030(8) 0.9742(7) 0.076(3) Uani 0.50 1 d PDU A -1
F5 F 0.74874(17) 0.2821(5) 0.8998(4) 0.058(2) Uani 0.50 1 d PDU A -1
F6 F 0.79370(18) 0.3159(6) 0.9898(5) 0.068(3) Uani 0.50 1 d PDU A -1
F7 F 0.7471(2) 0.3774(6) 0.9893(4) 0.074(3) Uani 0.50 1 d PDU A -1
F8 F 0.7555(3) 0.2354(8) 1.0174(6) 0.121(4) Uani 0.50 1 d PDU A -1
B3 B 1.0000 0.3890(6) 1.2500 0.047(3) Uani 1 2 d SDU . .
F9 F 0.9892(2) 0.4526(5) 1.1997(4) 0.042(2) Uani 0.50 1 d PDU . .
F10 F 0.9936(2) 0.3973(7) 1.3144(4) 0.063(3) Uani 0.50 1 d PDU . .
F11 F 1.03497(17) 0.3943(5) 1.2655(5) 0.057(2) Uani 0.50 1 d PDU . .
F12 F 0.9939(3) 0.3097(5) 1.2174(4) 0.074(3) Uani 0.50 1 d PDU . .
B1 B 1.0713(2) 0.0910(6) 0.9696(5) 0.063(2) Uani 1 1 d DU B 1
F1 F 1.10202(12) 0.1108(3) 0.9689(3) 0.0730(14) Uani 1 1 d DU B 1
F2 F 1.0508(3) 0.1560(6) 0.9411(5) 0.061(2) Uani 0.778(6) 1 d PDU B 1
F3 F 1.06917(15) 0.0669(4) 1.0385(3) 0.0633(18) Uani 0.778(6) 1 d PDU B 1
F4 F 1.06450(17) 0.0166(4) 0.9250(4) 0.078(2) Uani 0.778(6) 1 d PDU B 1
F2' F 1.0522(11) 0.139(2) 0.9189(14) 0.059(6) Uani 0.222(6) 1 d PDU B 2
F3' F 1.0752(5) 0.1531(14) 1.0389(11) 0.074(5) Uani 0.222(6) 1 d PDU B 2
F4' F 1.0612(6) 0.0223(13) 0.9938(14) 0.071(4) Uani 0.222(6) 1 d PDU B 2

loop_
_atom_site_aniso_label
_atom_site_aniso_U_11
_atom_site_aniso_U_22
_atom_site_aniso_U_33
_atom_site_aniso_U_23
_atom_site_aniso_U_13
_atom_site_aniso_U_12
Ni1 0.0300(5) 0.0222(4) 0.0302(5) -0.0019(4) 0.0059(4) 0.0012(4)
N13 0.034(3) 0.026(3) 0.032(3) -0.004(2) 0.008(3) -0.002(2)
C8 0.042(4) 0.064(5) 0.042(4) 0.008(4) 0.016(4) -0.005(4)
N14 0.039(4) 0.032(3) 0.036(3) -0.007(3) 0.005(3) 0.004(3)
C9 0.035(4) 0.037(4) 0.037(4) 0.006(3) 0.011(3) 0.004(3)
N15 0.046(4) 0.030(3) 0.040(4) -0.009(3) 0.008(3) 0.001(3)
N16 0.041(4) 0.032(3) 0.033(3) -0.011(3) 0.009(3) -0.002(3)
N17 0.031(3) 0.027(3) 0.035(3) 0.000(2) 0.008(3) -0.001(2)
N18 0.034(3) 0.029(3) 0.038(3) 0.007(2) 0.008(3) 0.005(3)
N19 0.044(4) 0.029(3) 0.038(4) -0.008(3) 0.010(3) 0.003(3)
N20 0.033(3) 0.025(3) 0.031(3) -0.001(2) 0.002(3) 0.004(2)
N21 0.030(3) 0.035(3) 0.038(3) 0.004(3) 0.001(3) 0.004(3)
N22 0.035(4) 0.034(3) 0.040(3) 0.005(3) 0.011(3) 0.007(3)
C2 0.034(4) 0.031(3) 0.032(3) 0.005(3) 0.015(3) -0.001(3)
C3 0.037(4) 0.045(4) 0.038(4) 0.006(3) 0.008(3) -0.001(4)
C13 0.053(5) 0.029(4) 0.058(5) -0.015(3) -0.004(4) 0.005(3)
C4 0.030(4) 0.047(4) 0.044(4) 0.012(3) 0.006(3) 0.008(3)
C10 0.041(4) 0.033(4) 0.047(4) 0.005(3) 0.005(4) -0.001(3)
C5 0.030(4) 0.030(3) 0.028(4) 0.002(3) 0.006(3) -0.006(3)
C11 0.041(4) 0.047(4) 0.053(5) 0.023(4) 0.007(4) -0.014(4)
N23 0.031(3) 0.026(3) 0.033(3) 0.002(2) 0.009(3) 0.002(3)
C12 0.032(4) 0.034(4) 0.029(4) 0.004(3) 0.005(3) 0.007(3)
C6 0.047(5) 0.033(4) 0.049(5) 0.008(3) 0.016(4) 0.007(3)
C14 0.032(4) 0.044(4) 0.037(4) 0.001(3) 0.013(3) 0.001(3)
C17 0.069(5) 0.034(4) 0.059(5) -0.005(4) 0.016(4) -0.005(4)
C18 0.056(5) 0.039(4) 0.050(4) -0.014(3) 0.019(4) -0.009(4)
N24 0.030(3) 0.045(3) 0.045(4) 0.007(3) 0.009(3) 0.012(3)
C19 0.070(5) 0.047(4) 0.057(4) -0.011(3) 0.028(4) -0.013(4)
C16 0.038(4) 0.051(4) 0.050(5) 0.009(4) 0.025(4) 0.005(4)
C20 0.048(4) 0.027(4) 0.040(4) -0.015(3) 0.012(4) 0.002(3)
C21 0.038(4) 0.024(3) 0.039(4) 0.004(3) 0.009(3) 0.005(3)
C22 0.065(5) 0.046(4) 0.068(5) -0.012(4) 0.033(4) -0.006(4)
C53 0.068(5) 0.055(4) 0.066(5) 0.001(4) 0.031(4) 0.000(4)
C24 0.038(4) 0.051(4) 0.048(4) 0.020(3) 0.015(4) 0.001(4)
C25 0.055(5) 0.039(4) 0.046(4) -0.012(3) 0.021(4) 0.005(4)
C26 0.037(4) 0.034(4) 0.035(4) -0.004(3) 0.006(3) 0.000(3)
C27 0.052(5) 0.039(4) 0.044(4) -0.010(3) 0.014(4) 0.002(4)
C28 0.034(4) 0.054(4) 0.057(5) 0.016(4) 0.016(4) 0.007(4)
C29 0.060(5) 0.040(4) 0.062(5) -0.020(4) 0.012(4) -0.001(4)
C30 0.048(5) 0.058(5) 0.084(6) 0.021(5) -0.015(4) 0.001(4)
C31 0.039(4) 0.043(4) 0.060(5) 0.019(4) 0.009(4) 0.013(3)
C35 0.051(5) 0.047(4) 0.062(5) 0.021(4) -0.001(4) 0.002(4)
C36 0.051(5) 0.053(5) 0.074(5) -0.003(4) 0.009(4) 0.025(4)
C37 0.090(6) 0.090(5) 0.084(5) -0.026(5) 0.021(5) 0.031(5)
C38 0.050(5) 0.042(4) 0.035(4) -0.009(3) 0.008(4) 0.015(4)
C39 0.061(5) 0.037(4) 0.084(6) -0.020(4) -0.010(5) -0.003(4)
C40 0.082(6) 0.047(4) 0.060(5) -0.018(4) -0.002(5) 0.015(4)
C41 0.064(5) 0.058(4) 0.070(5) 0.017(4) -0.005(4) -0.019(4)
C42 0.050(5) 0.074(6) 0.049(5) 0.018(4) 0.017(4) -0.011(4)
C43 0.068(5) 0.057(5) 0.089(5) -0.018(4) -0.006(4) 0.011(4)
C44 0.076(5) 0.085(5) 0.065(5) -0.007(4) 0.025(4) -0.011(5)
C45 0.088(5) 0.095(5) 0.073(5) -0.014(4) 0.027(5) 0.031(5)
C46 0.054(6) 0.086(6) 0.100(7) 0.056(5) 0.020(5) 0.012(5)
C47 0.048(5) 0.095(6) 0.108(7) 0.057(5) 0.021(5) 0.017(5)
C48 0.051(5) 0.050(5) 0.104(7) 0.007(5) 0.001(5) 0.014(4)
C49 0.061(5) 0.050(4) 0.078(5) -0.020(4) -0.004(4) 0.004(4)
C50 0.114(6) 0.079(5) 0.083(5) -0.001(5) 0.036(5) -0.024(5)
C51 0.087(7) 0.050(5) 0.148(8) -0.026(6) -0.023(6) -0.008(5)
C52 0.081(5) 0.074(5) 0.071(5) 0.013(4) -0.001(5) -0.016(4)
C54 0.052(5) 0.055(5) 0.096(7) 0.028(5) -0.006(5) 0.009(4)
C55 0.074(5) 0.075(5) 0.096(6) 0.005(5) 0.007(5) -0.025(4)
C56 0.095(7) 0.037(5) 0.117(7) -0.038(5) -0.026(6) 0.014(5)
C57 0.082(6) 0.075(5) 0.098(6) -0.006(5) 0.014(5) -0.004(5)
C58 0.102(6) 0.123(6) 0.090(6) -0.009(5) 0.023(5) 0.039(5)
C59 0.112(8) 0.048(5) 0.160(9) -0.038(6) -0.024(7) -0.002(6)
C60 0.094(6) 0.119(6) 0.104(6) -0.027(5) 0.019(5) 0.007(5)
C61 0.089(6) 0.073(5) 0.132(6) 0.006(5) 0.018(5) -0.012(5)
C62 0.126(7) 0.114(6) 0.101(6) -0.001(5) 0.027(5) 0.023(6)
C63 0.112(6) 0.161(7) 0.104(6) 0.005(6) 0.021(6) 0.016(6)
C68 0.050(6) 0.110(7) 0.114(7) 0.062(6) 0.031(5) 0.007(5)
B2 0.046(6) 0.092(6) 0.084(6) 0.009(6) 0.007(6) 0.006(6)
F5 0.027(4) 0.048(5) 0.100(6) -0.025(4) 0.021(4) 0.004(4)
F6 0.045(5) 0.081(6) 0.073(6) 0.007(5) 0.008(5) 0.002(5)
F7 0.065(6) 0.102(7) 0.048(5) -0.034(5) 0.004(5) 0.025(5)
F8 0.075(8) 0.151(9) 0.117(9) 0.066(8) -0.008(7) 0.011(7)
B3 0.059(7) 0.035(6) 0.042(7) 0.000 0.003(6) 0.000
F9 0.058(6) 0.041(5) 0.024(4) 0.007(3) 0.002(4) -0.006(4)
F10 0.060(6) 0.088(7) 0.044(6) 0.015(5) 0.020(5) 0.014(5)
F11 0.045(5) 0.065(6) 0.058(6) 0.012(4) 0.008(5) 0.000(4)
F12 0.110(8) 0.036(5) 0.066(6) -0.005(4) 0.004(6) -0.021(5)
B1 0.070(4) 0.059(4) 0.070(4) 0.015(4) 0.038(4) 0.006(4)
F1 0.062(3) 0.082(3) 0.087(4) 0.026(3) 0.039(3) 0.014(3)
F2 0.063(4) 0.047(4) 0.086(5) 0.021(4) 0.040(5) 0.012(4)
F3 0.075(4) 0.069(4) 0.056(4) 0.015(3) 0.036(3) 0.012(3)
F4 0.100(5) 0.056(4) 0.080(4) -0.008(3) 0.030(4) 0.000(3)
F2' 0.061(8) 0.051(9) 0.077(10) 0.029(8) 0.040(9) 0.021(8)
F3' 0.087(9) 0.076(8) 0.066(8) 0.004(8) 0.030(8) 0.009(8)
F4' 0.085(7) 0.064(7) 0.072(7) 0.013(6) 0.035(7) 0.003(6)

loop_
_atom_type_symbol
_atom_type_description
_atom_type_scat_dispersion_real
_atom_type_scat_dispersion_imag
_atom_type_scat_source
C C 0.0033 0.0016 'International Tables Vol C Tables 4.2.6.8 and 6.1.1.4'
H H 0.0000 0.0000 'International Tables Vol C Tables 4.2.6.8 and 6.1.1.4'
B B 0.0013 0.0007 'International Tables Vol C Tables 4.2.6.8 and 6.1.1.4'
N N 0.0061 0.0033 'International Tables Vol C Tables 4.2.6.8 and 6.1.1.4'
F F 0.0171 0.0103 'International Tables Vol C Tables 4.2.6.8 and 6.1.1.4'
Ni Ni 0.3393 1.1124 'International Tables Vol C Tables 4.2.6.8 and 6.1.1.4'

loop_
_geom_angle_atom_site_label_1
_geom_angle_atom_site_label_2
_geom_angle_atom_site_label_3
_geom_angle
_geom_angle_site_symmetry_1
_geom_angle_site_symmetry_3
N13 Ni1 N17 171.2(2) . .
N13 Ni1 N20 96.6(2) . .
N17 Ni1 N20 90.8(2) . .
N13 Ni1 N22 91.6(2) . .
N17 Ni1 N22 94.4(2) . .
N20 Ni1 N22 78.8(2) . .
N13 Ni1 N18 78.6(2) . .
N17 Ni1 N18 96.1(2) . .
N20 Ni1 N18 95.3(2) . .
N22 Ni1 N18 168.0(2) . .
N13 Ni1 N23 94.3(2) . .
N17 Ni1 N23 78.6(2) . .
N20 Ni1 N23 168.7(2) . .
N22 Ni1 N23 98.3(2) . .
N18 Ni1 N23 89.5(2) . .
N19 N13 C12 110.5(5) . .
N19 N13 Ni1 133.1(4) . .
C12 N13 Ni1 115.8(4) . .
C42 C8 C9 118.1(8) . .
C42 C8 H8A 121.0 . .
C9 C8 H8A 121.0 . .
N17 N14 N16 105.0(5) . .
N18 C9 C8 122.0(7) . .
N18 C9 C12 113.4(6) . .
C8 C9 C12 124.6(7) . .
C38 N15 N19 112.0(5) . .
C38 N15 C13 129.5(6) . .
N19 N15 C13 118.2(6) . .
C26 N16 N14 112.2(5) . .
C26 N16 C20 130.3(6) . .
N14 N16 C20 117.5(5) . .
N14 N17 C5 110.8(5) . .
N14 N17 Ni1 133.9(4) . .
C5 N17 Ni1 115.4(4) . .
C10 N18 C9 118.1(6) . .
C10 N18 Ni1 127.2(5) . .
C9 N18 Ni1 114.6(4) . .
N13 N19 N15 105.4(5) . .
N21 N20 C14 110.0(5) . .
N21 N20 Ni1 135.6(5) . .
C14 N20 Ni1 113.3(4) . .
N20 N21 N24 105.7(5) . .
C28 N22 C24 117.2(6) . .
C28 N22 Ni1 115.8(5) . .
C24 N22 Ni1 126.4(5) . .
N23 C2 C3 121.7(6) . .
N23 C2 C5 113.9(6) . .
C3 C2 C5 124.2(6) . .
C4 C3 C2 118.7(7) . .
C4 C3 H3A 120.7 . .
C2 C3 H3A 120.7 . .
C39 C13 C40 122.3(7) . .
C39 C13 N15 117.5(6) . .
C40 C13 N15 120.1(7) . .
C6 C4 C3 119.0(7) . .
C6 C4 H4A 120.5 . .
C3 C4 H4A 120.5 . .
N18 C10 C11 123.2(7) . .
N18 C10 H10A 118.4 . .
C11 C10 H10A 118.4 . .
N17 C5 C26 107.3(6) . .
N17 C5 C2 117.4(6) . .
C26 C5 C2 135.3(6) . .
C42 C11 C10 117.6(7) . .
C42 C11 H11A 121.2 . .
C10 C11 H11A 121.2 . .
C21 N23 C2 118.7(6) . .
C21 N23 Ni1 126.1(4) . .
C2 N23 Ni1 114.7(4) . .
N13 C12 C38 106.9(6) . .
N13 C12 C9 117.0(6) . .
C38 C12 C9 136.1(7) . .
C4 C6 C21 119.9(7) . .
C4 C6 H6A 120.0 . .
C21 C6 H6A 120.0 . .
N20 C14 C16 107.7(6) . .
N20 C14 C28 117.5(6) . .
C16 C14 C28 134.8(7) . .
C29 C17 C18 120.4(8) . .
C29 C17 H17A 119.8 . .
C18 C17 H17A 119.8 . .
C20 C18 C17 115.9(7) . .
C20 C18 C19 121.4(7) . .
C17 C18 C19 122.7(7) . .
C16 N24 N21 111.2(6) . .
C16 N24 C31 128.9(6) . .
N21 N24 C31 119.9(6) . .
C53 C19 C18 111.1(7) . .
C53 C19 C44 109.4(7) . .
C18 C19 C44 111.5(7) . .
C53 C19 H19A 108.3 . .
C18 C19 H19A 108.3 . .
C44 C19 H19A 108.3 . .
N24 C16 C14 105.4(6) . .
N24 C16 H16A 127.3 . .
C14 C16 H16A 127.3 . .
C27 C20 C18 125.0(7) . .
C27 C20 N16 117.5(6) . .
C18 C20 N16 117.4(7) . .
N23 C21 C6 121.9(7) . .
N23 C21 H21A 119.0 . .
C6 C21 H21A 119.0 . .
C61 C22 C50 109.5(9) . .
C61 C22 C27 112.0(8) . .
C50 C22 C27 112.8(7) . .
C61 C22 H22A 107.4 . .
C50 C22 H22A 107.4 . .
C27 C22 H22A 107.4 . .
C19 C53 H53C 109.5 . .
C19 C53 H53B 109.5 . .
H53C C53 H53B 109.5 . .
C19 C53 H53A 109.5 . .
H53C C53 H53A 109.5 . .
H53B C53 H53A 109.5 . .
N22 C24 C46 122.8(7) . .
N22 C24 H24A 118.6 . .
C46 C24 H24A 118.6 . .
C29 C25 C27 120.5(8) . .
C29 C25 H25A 119.8 . .
C27 C25 H25A 119.8 . .
N16 C26 C5 104.8(6) . .
N16 C26 H26A 127.6 . .
C5 C26 H26A 127.6 . .
C25 C27 C20 116.1(7) . .
C25 C27 C22 120.8(7) . .
C20 C27 C22 123.0(7) . .
N22 C28 C47 122.9(7) . .
N22 C28 C14 113.9(7) . .
C47 C28 C14 123.2(7) . .
C25 C29 C17 122.0(8) . .
C25 C29 H29A 119.0 . .
C17 C29 H29A 119.0 . .
C35 C30 C54 121.0(8) . .
C35 C30 H30A 119.5 . .
C54 C30 H30A 119.5 . .
C35 C31 C36 124.2(7) . .
C35 C31 N24 118.4(7) . .
C36 C31 N24 117.3(7) . .
C30 C35 C31 116.6(8) . .
C30 C35 C41 121.0(8) . .
C31 C35 C41 122.4(7) . .
C31 C36 C48 115.7(8) . .
C31 C36 C37 122.3(7) . .
C48 C36 C37 122.0(8) . .
C62 C37 C36 109.1(9) . .
C62 C37 C60 107.5(9) . .
C36 C37 C60 111.7(9) . .
C62 C37 H37A 109.5 . .
C36 C37 H37A 109.5 . .
C60 C37 H37A 109.5 . .
N15 C38 C12 105.1(7) . .
N15 C38 H38A 127.4 . .
C12 C38 H38A 127.4 . .
C51 C39 C13 117.1(8) . .
C51 C39 C49 120.3(9) . .
C13 C39 C49 122.6(7) . .
C56 C40 C13 117.0(9) . .
C56 C40 C45 122.4(8) . .
C13 C40 C45 120.5(8) . .
C52 C41 C55 110.0(8) . .
C52 C41 C35 112.5(7) . .
C55 C41 C35 109.5(8) . .
C52 C41 H41A 108.2 . .
C55 C41 H41A 108.2 . .
C35 C41 H41A 108.2 . .
C11 C42 C8 121.1(8) . .
C11 C42 H42A 119.5 . .
C8 C42 H42A 119.5 . .
C49 C43 H43C 109.5 . .
C49 C43 H43B 109.5 . .
H43C C43 H43B 109.5 . .
C49 C43 H43A 109.5 . .
H43C C43 H43A 109.5 . .
H43B C43 H43A 109.5 . .
C19 C44 H44C 109.5 . .
C19 C44 H44B 109.5 . .
H44C C44 H44B 109.5 . .
C19 C44 H44A 109.5 . .
H44C C44 H44A 109.5 . .
H44B C44 H44A 109.5 . .
C58 C45 C63 105.3(9) . .
C58 C45 C40 112.7(9) . .
C63 C45 C40 109.6(10) . .
C58 C45 H45A 109.7 . .
C63 C45 H45A 109.7 . .
C40 C45 H45A 109.7 . .
C24 C46 C68 119.6(8) . .
C24 C46 H46A 120.2 . .
C68 C46 H46A 120.2 . .
C28 C47 C68 119.5(8) . .
C28 C47 H47A 120.3 . .
C68 C47 H47A 120.3 . .
C54 C48 C36 121.6(9) . .
C54 C48 H48A 119.2 . .
C36 C48 H48A 119.2 . .
C39 C49 C57 109.8(8) . .
C39 C49 C43 112.1(7) . .
C57 C49 C43 111.6(8) . .
C39 C49 H49A 107.7 . .
C57 C49 H49A 107.7 . .
C43 C49 H49A 107.7 . .
C22 C50 H50C 109.5 . .
C22 C50 H50B 109.5 . .
H50C C50 H50B 109.5 . .
C22 C50 H50A 109.5 . .
H50C C50 H50A 109.5 . .
H50B C50 H50A 109.5 . .
C59 C51 C39 122.4(11) . .
C59 C51 H51A 118.8 . .
C39 C51 H51A 118.8 . .
C41 C52 H52C 109.5 . .
C41 C52 H52B 109.5 . .
H52C C52 H52B 109.5 . .
C41 C52 H52A 109.5 . .
H52C C52 H52A 109.5 . .
H52B C52 H52A 109.5 . .
C48 C54 C30 120.9(8) . .
C48 C54 H54A 119.6 . .
C30 C54 H54A 119.6 . .
C41 C55 H55C 109.5 . .
C41 C55 H55B 109.5 . .
H55C C55 H55B 109.5 . .
C41 C55 H55A 109.5 . .
H55C C55 H55A 109.5 . .
H55B C55 H55A 109.5 . .
C59 C56 C40 121.6(9) . .
C59 C56 H56A 119.2 . .
C40 C56 H56A 119.2 . .
C49 C57 H57C 109.5 . .
C49 C57 H57B 109.5 . .
H57C C57 H57B 109.5 . .
C49 C57 H57A 109.5 . .
H57C C57 H57A 109.5 . .
H57B C57 H57A 109.5 . .
C45 C58 H58C 109.5 . .
C45 C58 H58B 109.5 . .
H58C C58 H58B 109.5 . .
C45 C58 H58A 109.5 . .
H58C C58 H58A 109.5 . .
H58B C58 H58A 109.5 . .
C51 C59 C56 119.5(9) . .
C51 C59 H59A 120.3 . .
C56 C59 H59A 120.3 . .
C37 C60 H60C 109.5 . .
C37 C60 H60B 109.5 . .
H60C C60 H60B 109.5 . .
C37 C60 H60A 109.5 . .
H60C C60 H60A 109.5 . .
H60B C60 H60A 109.5 . .
C22 C61 H61C 109.5 . .
C22 C61 H61B 109.5 . .
H61C C61 H61B 109.5 . .
C22 C61 H61A 109.5 . .
H61C C61 H61A 109.5 . .
H61B C61 H61A 109.5 . .
C37 C62 H62C 109.5 . .
C37 C62 H62B 109.5 . .
H62C C62 H62B 109.5 . .
C37 C62 H62A 109.5 . .
H62C C62 H62A 109.5 . .
H62B C62 H62A 109.5 . .
C45 C63 H63C 109.5 . .
C45 C63 H63B 109.5 . .
H63C C63 H63B 109.5 . .
C45 C63 H63A 109.5 . .
H63C C63 H63A 109.5 . .
H63B C63 H63A 109.5 . .
C46 C68 C47 117.7(9) . .
C46 C68 H68A 121.1 . .
C47 C68 H68A 121.1 . .
F7 B2 F6 109.0(10) . .
F7 B2 F8 110.6(10) . .
F6 B2 F8 108.4(10) . .
F7 B2 F5 108.9(9) . .
F6 B2 F5 110.5(10) . .
F8 B2 F5 109.4(10) . .
F10 B3 F10 168.8(12) 2_757 .
F10 B3 F9 116.8(8) 2_757 2_757
F10 B3 F9 53.7(5) . 2_757
F10 B3 F9 53.7(5) 2_757 .
F10 B3 F9 116.8(8) . .
F9 B3 F9 87.5(8) 2_757 .
F10 B3 F12 74.8(6) 2_757 .
F10 B3 F12 115.9(8) . .
F9 B3 F12 162.3(7) 2_757 .
F9 B3 F12 110.1(5) . .
F10 B3 F12 115.9(8) 2_757 2_757
F10 B3 F12 74.8(6) . 2_757
F9 B3 F12 110.1(5) 2_757 2_757
F9 B3 F12 162.3(7) . 2_757
F12 B3 F12 52.3(8) . 2_757
F10 B3 F11 73.7(5) 2_757 .
F10 B3 F11 105.6(5) . .
F9 B3 F11 70.9(5) 2_757 .
F9 B3 F11 104.3(6) . .
F12 B3 F11 102.1(7) . .
F12 B3 F11 83.8(7) 2_757 .
F10 B3 F11 105.6(5) 2_757 2_757
F10 B3 F11 73.7(5) . 2_757
F9 B3 F11 104.3(6) 2_757 2_757
F9 B3 F11 70.9(5) . 2_757
F12 B3 F11 83.8(7) . 2_757
F12 B3 F11 102.1(7) 2_757 2_757
F11 B3 F11 173.6(10) . 2_757
F10 F9 B3 61.6(5) 2_757 .
F10 F9 F11 101.5(7) 2_757 2_757
B3 F9 F11 57.7(4) . 2_757
F9 F10 B3 64.8(6) 2_757 .
F9 F10 F12 102.5(7) 2_757 2_757
B3 F10 F12 53.8(5) . 2_757
F9 F10 F11 100.1(7) 2_757 2_757
B3 F10 F11 57.2(4) . 2_757
F12 F10 F11 83.5(6) 2_757 2_757
B3 F11 F9 51.4(4) . 2_757
B3 F11 F10 49.1(4) . 2_757
F9 F11 F10 86.9(5) 2_757 2_757
F12 F12 B3 63.8(4) 2_757 .
F12 F12 F10 105.9(7) 2_757 2_757
B3 F12 F10 51.4(4) . 2_757
F2 B1 F1 111.7(8) . .
F2 B1 F3 111.9(8) . .
F1 B1 F3 112.2(7) . .
F2 B1 F4 110.8(8) . .
F1 B1 F4 103.1(7) . .
F3 B1 F4 106.7(7) . .

loop_
_geom_bond_atom_site_label_1
_geom_bond_atom_site_label_2
_geom_bond_distance
_geom_bond_site_symmetry_2
Ni1 N13 2.021(5) .
Ni1 N17 2.033(5) .
Ni1 N20 2.068(5) .
Ni1 N22 2.070(6) .
Ni1 N18 2.101(6) .
Ni1 N23 2.111(5) .
N13 N19 1.323(7) .
N13 C12 1.343(8) .
C8 C42 1.368(11) .
C8 C9 1.380(9) .
C8 H8A 0.9500 .
N14 N17 1.311(7) .
N14 N16 1.355(7) .
C9 N18 1.355(8) .
C9 C12 1.459(9) .
N15 C38 1.327(9) .
N15 N19 1.340(7) .
N15 C13 1.432(9) .
N16 C26 1.331(8) .
N16 C20 1.449(8) .
N17 C5 1.355(8) .
N18 C10 1.327(8) .
N20 N21 1.320(7) .
N20 C14 1.349(8) .
N21 N24 1.346(7) .
N22 C28 1.342(9) .
N22 C24 1.344(8) .
C2 N23 1.352(8) .
C2 C3 1.383(9) .
C2 C5 1.452(9) .
C3 C4 1.373(10) .
C3 H3A 0.9500 .
C13 C39 1.397(11) .
C13 C40 1.397(10) .
C4 C6 1.354(10) .
C4 H4A 0.9500 .
C10 C11 1.382(10) .
C10 H10A 0.9500 .
C5 C26 1.372(9) .
C11 C42 1.363(11) .
C11 H11A 0.9500 .
N23 C21 1.316(8) .
C12 C38 1.382(9) .
C6 C21 1.380(9) .
C6 H6A 0.9500 .
C14 C16 1.361(9) .
C14 C28 1.455(10) .
C17 C29 1.372(11) .
C17 C18 1.395(10) .
C17 H17A 0.9500 .
C18 C20 1.393(10) .
C18 C19 1.512(11) .
N24 C16 1.336(9) .
N24 C31 1.450(8) .
C19 C53 1.495(11) .
C19 C44 1.542(11) .
C19 H19A 1.0000 .
C16 H16A 0.9500 .
C20 C27 1.394(10) .
C21 H21A 0.9500 .
C22 C61 1.453(12) .
C22 C50 1.492(12) .
C22 C27 1.511(11) .
C22 H22A 1.0000 .
C53 H53C 0.9800 .
C53 H53B 0.9800 .
C53 H53A 0.9800 .
C24 C46 1.364(10) .
C24 H24A 0.9500 .
C25 C29 1.372(11) .
C25 C27 1.386(10) .
C25 H25A 0.9500 .
C26 H26A 0.9500 .
C28 C47 1.366(11) .
C29 H29A 0.9500 .
C30 C35 1.366(10) .
C30 C54 1.377(12) .
C30 H30A 0.9500 .
C31 C35 1.370(10) .
C31 C36 1.389(11) .
C35 C41 1.541(11) .
C36 C48 1.389(11) .
C36 C37 1.532(12) .
C37 C62 1.503(14) .
C37 C60 1.537(14) .
C37 H37A 1.0000 .
C38 H38A 0.9500 .
C39 C51 1.380(11) .
C39 C49 1.521(11) .
C40 C56 1.385(12) .
C40 C45 1.531(13) .
C41 C52 1.486(12) .
C41 C55 1.537(12) .
C41 H41A 1.0000 .
C42 H42A 0.9500 .
C43 C49 1.535(12) .
C43 H43C 0.9800 .
C43 H43B 0.9800 .
C43 H43A 0.9800 .
C44 H44C 0.9800 .
C44 H44B 0.9800 .
C44 H44A 0.9800 .
C45 C58 1.463(12) .
C45 C63 1.503(14) .
C45 H45A 1.0000 .
C46 C68 1.380(12) .
C46 H46A 0.9500 .
C47 C68 1.381(12) .
C47 H47A 0.9500 .
C48 C54 1.330(12) .
C48 H48A 0.9500 .
C49 C57 1.529(12) .
C49 H49A 1.0000 .
C50 H50C 0.9800 .
C50 H50B 0.9800 .
C50 H50A 0.9800 .
C51 C59 1.353(13) .
C51 H51A 0.9500 .
C52 H52C 0.9800 .
C52 H52B 0.9800 .
C52 H52A 0.9800 .
C54 H54A 0.9500 .
C55 H55C 0.9800 .
C55 H55B 0.9800 .
C55 H55A 0.9800 .
C56 C59 1.381(14) .
C56 H56A 0.9500 .
C57 H57C 0.9800 .
C57 H57B 0.9800 .
C57 H57A 0.9800 .
C58 H58C 0.9800 .
C58 H58B 0.9800 .
C58 H58A 0.9800 .
C59 H59A 0.9500 .
C60 H60C 0.9800 .
C60 H60B 0.9800 .
C60 H60A 0.9800 .
C61 H61C 0.9800 .
C61 H61B 0.9800 .
C61 H61A 0.9800 .
C62 H62C 0.9800 .
C62 H62B 0.9800 .
C62 H62A 0.9800 .
C63 H63C 0.9800 .
C63 H63B 0.9800 .
C63 H63A 0.9800 .
C68 H68A 0.9500 .
B2 F7 1.372(12) .
B2 F6 1.380(12) .
B2 F8 1.390(13) .
B2 F5 1.407(12) .
B3 F10 1.327(8) 2_757
B3 F10 1.327(8) .
B3 F9 1.365(8) 2_757
B3 F9 1.365(8) .
B3 F12 1.369(9) .
B3 F12 1.369(9) 2_757
B3 F11 1.476(7) .
B3 F11 1.476(7) 2_757
F9 F10 1.215(11) 2_757
F9 F11 1.649(11) 2_757
F10 F9 1.215(11) 2_757
F10 F12 1.638(12) 2_757
F10 F11 1.685(12) 2_757
F11 F9 1.649(11) 2_757
F11 F10 1.685(12) 2_757
F12 F12 1.207(16) 2_757
F12 F10 1.638(12) 2_757
B1 F2 1.360(10) .
B1 F1 1.376(9) .
B1 F3 1.381(9) .
B1 F4 1.413(9) .

loop_
_geom_torsion_atom_site_label_1
_geom_torsion_atom_site_label_2
_geom_torsion_atom_site_label_3
_geom_torsion_atom_site_label_4
_geom_torsion
_geom_torsion_site_symmetry_1
_geom_torsion_site_symmetry_4
N17 Ni1 N13 N19 134.6(13) . .
N20 Ni1 N13 N19 -77.9(6) . .
N22 Ni1 N13 N19 1.0(6) . .
N18 Ni1 N13 N19 -172.0(6) . .
N23 Ni1 N13 N19 99.4(6) . .
N17 Ni1 N13 C12 -54.7(16) . .
N20 Ni1 N13 C12 92.8(5) . .
N22 Ni1 N13 C12 171.7(5) . .
N18 Ni1 N13 C12 -1.3(4) . .
N23 Ni1 N13 C12 -89.9(5) . .
C42 C8 C9 N18 -1.3(11) . .
C42 C8 C9 C12 177.3(7) . .
N17 N14 N16 C26 -0.9(7) . .
N17 N14 N16 C20 177.5(6) . .
N16 N14 N17 C5 -0.1(7) . .
N16 N14 N17 Ni1 -178.5(4) . .
N13 Ni1 N17 N14 142.2(13) . .
N20 Ni1 N17 N14 -5.6(6) . .
N22 Ni1 N17 N14 -84.4(6) . .
N18 Ni1 N17 N14 89.9(6) . .
N23 Ni1 N17 N14 178.1(6) . .
N13 Ni1 N17 C5 -36.2(16) . .
N20 Ni1 N17 C5 176.1(5) . .
N22 Ni1 N17 C5 97.2(5) . .
N18 Ni1 N17 C5 -88.5(5) . .
N23 Ni1 N17 C5 -0.3(4) . .
C8 C9 N18 C10 1.9(10) . .
C12 C9 N18 C10 -176.9(6) . .
C8 C9 N18 Ni1 -174.4(5) . .
C12 C9 N18 Ni1 6.8(7) . .
N13 Ni1 N18 C10 -179.1(6) . .
N17 Ni1 N18 C10 -6.2(6) . .
N20 Ni1 N18 C10 85.2(6) . .
N22 Ni1 N18 C10 145.1(9) . .
N23 Ni1 N18 C10 -84.6(6) . .
N13 Ni1 N18 C9 -3.3(4) . .
N17 Ni1 N18 C9 169.7(4) . .
N20 Ni1 N18 C9 -99.0(5) . .
N22 Ni1 N18 C9 -39.1(12) . .
N23 Ni1 N18 C9 91.2(5) . .
C12 N13 N19 N15 0.0(7) . .
Ni1 N13 N19 N15 171.1(4) . .
C38 N15 N19 N13 -0.2(7) . .
C13 N15 N19 N13 -173.9(6) . .
N13 Ni1 N20 N21 -96.6(6) . .
N17 Ni1 N20 N21 78.7(6) . .
N22 Ni1 N20 N21 173.1(6) . .
N18 Ni1 N20 N21 -17.4(6) . .
N23 Ni1 N20 N21 97.3(12) . .
N13 Ni1 N20 C14 97.1(5) . .
N17 Ni1 N20 C14 -87.6(5) . .
N22 Ni1 N20 C14 6.8(4) . .
N18 Ni1 N20 C14 176.2(4) . .
N23 Ni1 N20 C14 -69.0(12) . .
C14 N20 N21 N24 0.3(7) . .
Ni1 N20 N21 N24 -166.3(4) . .
N13 Ni1 N22 C28 -99.2(5) . .
N17 Ni1 N22 C28 87.2(5) . .
N20 Ni1 N22 C28 -2.7(5) . .
N18 Ni1 N22 C28 -64.1(12) . .
N23 Ni1 N22 C28 166.3(5) . .
N13 Ni1 N22 C24 72.0(6) . .
N17 Ni1 N22 C24 -101.7(6) . .
N20 Ni1 N22 C24 168.4(6) . .
N18 Ni1 N22 C24 107.1(11) . .
N23 Ni1 N22 C24 -22.6(6) . .
N23 C2 C3 C4 2.4(10) . .
C5 C2 C3 C4 -173.0(6) . .
C38 N15 C13 C39 -108.8(10) . .
N19 N15 C13 C39 63.7(10) . .
C38 N15 C13 C40 74.8(11) . .
N19 N15 C13 C40 -112.7(9) . .
C2 C3 C4 C6 -0.3(10) . .
C9 N18 C10 C11 -1.2(10) . .
Ni1 N18 C10 C11 174.5(5) . .
N14 N17 C5 C26 0.9(7) . .
Ni1 N17 C5 C26 179.7(4) . .
N14 N17 C5 C2 -177.1(5) . .
Ni1 N17 C5 C2 1.7(7) . .
N23 C2 C5 N17 -2.7(8) . .
C3 C2 C5 N17 173.1(6) . .
N23 C2 C5 C26 -180.0(7) . .
C3 C2 C5 C26 -4.2(12) . .
N18 C10 C11 C42 0.1(11) . .
C3 C2 N23 C21 -1.4(9) . .
C5 C2 N23 C21 174.5(6) . .
C3 C2 N23 Ni1 -173.6(5) . .
C5 C2 N23 Ni1 2.3(7) . .
N13 Ni1 N23 C21 2.2(6) . .
N17 Ni1 N23 C21 -172.7(6) . .
N20 Ni1 N23 C21 168.3(9) . .
N22 Ni1 N23 C21 94.4(5) . .
N18 Ni1 N23 C21 -76.4(5) . .
N13 Ni1 N23 C2 173.7(4) . .
N17 Ni1 N23 C2 -1.2(4) . .
N20 Ni1 N23 C2 -20.1(13) . .
N22 Ni1 N23 C2 -94.1(5) . .
N18 Ni1 N23 C2 95.1(5) . .
N19 N13 C12 C38 0.2(7) . .
Ni1 N13 C12 C38 -172.6(4) . .
N19 N13 C12 C9 178.3(5) . .
Ni1 N13 C12 C9 5.5(7) . .
N18 C9 C12 N13 -8.2(8) . .
C8 C9 C12 N13 173.1(6) . .
N18 C9 C12 C38 169.2(7) . .
C8 C9 C12 C38 -9.6(13) . .
C3 C4 C6 C21 -2.7(11) . .
N21 N20 C14 C16 0.2(8) . .
Ni1 N20 C14 C16 170.0(5) . .
N21 N20 C14 C28 -179.8(6) . .
Ni1 N20 C14 C28 -9.9(8) . .
C29 C17 C18 C20 1.9(11) . .
C29 C17 C18 C19 -175.7(7) . .
N20 N21 N24 C16 -0.8(7) . .
N20 N21 N24 C31 179.5(6) . .
C20 C18 C19 C53 -95.3(8) . .
C17 C18 C19 C53 82.1(10) . .
C20 C18 C19 C44 142.5(8) . .
C17 C18 C19 C44 -40.1(10) . .
N21 N24 C16 C14 0.9(8) . .
C31 N24 C16 C14 -179.4(7) . .
N20 C14 C16 N24 -0.6(8) . .
C28 C14 C16 N24 179.4(8) . .
C17 C18 C20 C27 -3.8(11) . .
C19 C18 C20 C27 173.8(7) . .
C17 C18 C20 N16 172.7(6) . .
C19 C18 C20 N16 -9.7(10) . .
C26 N16 C20 C27 -91.8(9) . .
N14 N16 C20 C27 90.1(8) . .
C26 N16 C20 C18 91.5(9) . .
N14 N16 C20 C18 -86.6(8) . .
C2 N23 C21 C6 -1.8(10) . .
Ni1 N23 C21 C6 169.4(5) . .
C4 C6 C21 N23 3.9(11) . .
C28 N22 C24 C46 -2.4(12) . .
Ni1 N22 C24 C46 -173.4(7) . .
N14 N16 C26 C5 1.5(8) . .
C20 N16 C26 C5 -176.7(7) . .
N17 C5 C26 N16 -1.4(7) . .
C2 C5 C26 N16 176.1(7) . .
C29 C25 C27 C20 1.1(11) . .
C29 C25 C27 C22 -177.5(7) . .
C18 C20 C27 C25 2.3(11) . .
N16 C20 C27 C25 -174.2(6) . .
C18 C20 C27 C22 -179.1(7) . .
N16 C20 C27 C22 4.4(11) . .
C61 C22 C27 C25 60.9(11) . .
C50 C22 C27 C25 -63.2(11) . .
C61 C22 C27 C20 -117.5(9) . .
C50 C22 C27 C20 118.3(9) . .
C24 N22 C28 C47 3.5(12) . .
Ni1 N22 C28 C47 175.5(8) . .
C24 N22 C28 C14 -173.6(6) . .
Ni1 N22 C28 C14 -1.6(8) . .
N20 C14 C28 N22 7.8(10) . .
C16 C14 C28 N22 -172.2(8) . .
N20 C14 C28 C47 -169.3(8) . .
C16 C14 C28 C47 10.7(15) . .
C27 C25 C29 C17 -2.9(12) . .
C18 C17 C29 C25 1.3(12) . .
C16 N24 C31 C35 -87.8(10) . .
N21 N24 C31 C35 91.9(9) . .
C16 N24 C31 C36 94.4(10) . .
N21 N24 C31 C36 -85.9(9) . .
C54 C30 C35 C31 1.7(14) . .
C54 C30 C35 C41 -180.0(9) . .
C36 C31 C35 C30 -0.8(13) . .
N24 C31 C35 C30 -178.4(8) . .
C36 C31 C35 C41 -179.1(8) . .
N24 C31 C35 C41 3.3(12) . .
C35 C31 C36 C48 -0.2(13) . .
N24 C31 C36 C48 177.5(7) . .
C35 C31 C36 C37 179.9(9) . .
N24 C31 C36 C37 -2.4(13) . .
C31 C36 C37 C62 -92.1(11) . .
C48 C36 C37 C62 88.0(12) . .
C31 C36 C37 C60 149.2(9) . .
C48 C36 C37 C60 -30.7(13) . .
N19 N15 C38 C12 0.3(8) . .
C13 N15 C38 C12 173.2(7) . .
N13 C12 C38 N15 -0.2(7) . .
C9 C12 C38 N15 -177.8(7) . .
C40 C13 C39 C51 3.1(15) . .
N15 C13 C39 C51 -173.2(9) . .
C40 C13 C39 C49 -176.9(9) . .
N15 C13 C39 C49 6.8(13) . .
C39 C13 C40 C56 -1.1(14) . .
N15 C13 C40 C56 175.1(8) . .
C39 C13 C40 C45 -177.9(9) . .
N15 C13 C40 C45 -1.7(13) . .
C30 C35 C41 C52 48.9(12) . .
C31 C35 C41 C52 -132.9(9) . .
C30 C35 C41 C55 -73.8(11) . .
C31 C35 C41 C55 104.4(10) . .
C10 C11 C42 C8 0.4(12) . .
C9 C8 C42 C11 0.2(12) . .
C56 C40 C45 C58 44.7(14) . .
C13 C40 C45 C58 -138.8(10) . .
C56 C40 C45 C63 -72.2(13) . .
C13 C40 C45 C63 104.4(11) . .
N22 C24 C46 C68 -2.4(15) . .
N22 C28 C47 C68 0.2(16) . .
C14 C28 C47 C68 177.0(9) . .
C31 C36 C48 C54 0.1(14) . .
C37 C36 C48 C54 -179.9(10) . .
C51 C39 C49 C57 67.7(12) . .
C13 C39 C49 C57 -112.3(10) . .
C51 C39 C49 C43 -56.9(13) . .
C13 C39 C49 C43 123.1(10) . .
C13 C39 C51 C59 -4.5(18) . .
C49 C39 C51 C59 175.4(11) . .
C36 C48 C54 C30 0.8(16) . .
C35 C30 C54 C48 -1.8(15) . .
C13 C40 C56 C59 0.4(16) . .
C45 C40 C56 C59 177.1(11) . .
C39 C51 C59 C56 4(2) . .
C40 C56 C59 C51 -2(2) . .
C24 C46 C68 C47 6.0(17) . .
C28 C47 C68 C46 -5.0(17) . .
F10 B3 F9 F10 173.0(7) . 2_757
F9 B3 F9 F10 126.4(8) 2_757 2_757
F12 B3 F9 F10 -52.0(8) . 2_757
F12 B3 F9 F10 -59(2) 2_757 2_757
F11 B3 F9 F10 56.8(7) . 2_757
F11 B3 F9 F10 -127.6(7) 2_757 2_757
F10 B3 F9 F11 127.6(7) 2_757 2_757
F10 B3 F9 F11 -59.4(7) . 2_757
F9 B3 F9 F11 -106.1(6) 2_757 2_757
F12 B3 F9 F11 75.6(7) . 2_757
F12 B3 F9 F11 69(2) 2_757 2_757
F11 B3 F9 F11 -175.6(7) . 2_757
F10 B3 F10 F9 -34.0(5) 2_757 2_757
F9 B3 F10 F9 -64.4(10) . 2_757
F12 B3 F10 F9 163.2(7) . 2_757
F12 B3 F10 F9 130.0(7) 2_757 2_757
F11 B3 F10 F9 51.0(8) . 2_757
F11 B3 F10 F9 -122.3(8) 2_757 2_757
F10 B3 F10 F12 -164.0(5) 2_757 2_757
F9 B3 F10 F12 -130.0(7) 2_757 2_757
F9 B3 F10 F12 165.7(7) . 2_757
F12 B3 F10 F12 33.3(10) . 2_757
F11 B3 F10 F12 -78.9(8) . 2_757
F11 B3 F10 F12 107.7(7) 2_757 2_757
F10 B3 F10 F11 88.3(5) 2_757 2_757
F9 B3 F10 F11 122.3(8) 2_757 2_757
F9 B3 F10 F11 58.0(6) . 2_757
F12 B3 F10 F11 -74.5(7) . 2_757
F12 B3 F10 F11 -107.7(7) 2_757 2_757
F11 B3 F10 F11 173.3(11) . 2_757
F10 B3 F11 F9 126.8(9) 2_757 2_757
F10 B3 F11 F9 -41.5(6) . 2_757
F9 B3 F11 F9 82.2(9) . 2_757
F12 B3 F11 F9 -163.1(7) . 2_757
F12 B3 F11 F9 -113.8(5) 2_757 2_757
F11 B3 F11 F9 41.7(4) 2_757 2_757
F10 B3 F11 F10 -168.3(13) . 2_757
F9 B3 F11 F10 -126.8(9) 2_757 2_757
F9 B3 F11 F10 -44.6(5) . 2_757
F12 B3 F11 F10 70.1(6) . 2_757
F12 B3 F11 F10 119.4(8) 2_757 2_757
F11 B3 F11 F10 -85.1(6) 2_757 2_757
F10 B3 F12 F12 141.4(12) 2_757 2_757
F10 B3 F12 F12 -42.0(12) . 2_757
F9 B3 F12 F12 8(3) 2_757 2_757
F9 B3 F12 F12 -177.4(9) . 2_757
F11 B3 F12 F12 72.3(11) . 2_757
F11 B3 F12 F12 -110.5(11) 2_757 2_757
F10 B3 F12 F10 176.6(4) . 2_757
F9 B3 F12 F10 -133.5(19) 2_757 2_757
F9 B3 F12 F10 41.1(6) . 2_757
F12 B3 F12 F10 -141.4(12) 2_757 2_757
F11 B3 F12 F10 -69.2(6) . 2_757
F11 B3 F12 F10 108.1(6) 2_757 2_757
